data_4344303
loop_
_publ_author_name
'Hunt, G.W.'
'Cordes, A.W.'

_publ_section_title
;
 A New Isomer of Diiodotetraphosphorus Trisulfide. The Preparation and
 Crystal Structure of beta-P4 S3 I2
;
_journal_name_full 'Inorganic Chemistry'
_journal_page_first 1935
_journal_page_last 1937
_journal_volume 10
_journal_year 1971
_chemical_formula_sum 'I2 P4 S3'
_chemical_name_systematic 'P4 S3 I2'
_space_group_IT_number 62
_symmetry_space_group_name_Hall '-P 2ac 2n'
_symmetry_space_group_name_H-M 'P n m a'
_cell_angle_alpha 90
_cell_angle_beta 90
_cell_angle_gamma 90
_cell_formula_units_Z 4
_cell_length_a 9.399
_cell_length_b 16.343
_cell_length_c 6.657
_cell_volume 1022.568
_citation_journal_id_ASTM INOCAJ
_cod_data_source_file Hunt_INOCAJ_1971_1163.cif
_cod_data_source_block I2P4S3
_cod_database_code 4344303

loop_
_symmetry_equiv_pos_as_xyz
x,y,z
-x+1/2,-y,z+1/2
x+1/2,-y+1/2,-z+1/2
-x,y+1/2,-z
-x,-y,-z
x-1/2,y,-z-1/2
-x-1/2,y-1/2,z-1/2
x,-y-1/2,z

loop_
_atom_site_label
_atom_site_type_symbol
_atom_site_fract_x
_atom_site_fract_y
_atom_site_fract_z
_atom_site_occupancy
_atom_site_U_iso_or_equiv
S1 S-2 0.3251 0.25 0.4562 1 0.0
P3 P+2 0.0152 0.1486 0.4502 1 0.0
P2 P+2 0.2489 0.25 0.751 1 0.0
S2 S-2 0.1091 0.1485 0.7436 1 0.0
I1 I-1 0.1476 0.0394 0.2744 1 0.0
P1 P+2 0.1312 0.25 0.3005 1 0.0
